data_4508091
loop_
_publ_author_name
'Bhattacharya, Suman'
'Saha, Binoy K.'

_publ_section_title
;
 Interaction Dependence and Similarity in Thermal Expansion of a Dimorphic
 1D Hydrogen-Bonded Organic Complex
;
_journal_issue 8
_journal_name_full 'Crystal Growth &amp; Design'
_journal_page_first 3299
_journal_paper_doi 10.1021/cg4009174
_journal_volume 13
_journal_year 2013
_chemical_formula_moiety 'C8 H8 O8, 2(C12 H10 N2)'
_chemical_formula_sum 'C32 H28 N4 O8'
_chemical_formula_weight 596.58
_chemical_name_common 'CBTA.BPE Form-I'
_chemical_name_systematic
;
cyclobutane-1,2,3,4-tetracarboxylic acid,
(E)-1,2-di(pyridin-4-yl)ethene complex polymorph I
;
_space_group_crystal_system monoclinic
_space_group_IT_number 14
_space_group_name_Hall '-P 2ybc'
_space_group_name_H-M_alt 'P 1 21/c 1'
_symmetry_space_group_name_Hall '-P 2ybc'
_symmetry_space_group_name_H-M 'P 1 21/c 1'
_atom_sites_solution_hydrogens geom
_atom_sites_solution_primary direct
_atom_sites_solution_secondary difmap
_audit_creation_date 2013-04-18
_audit_creation_method
;
  Olex2 1.2
  (compiled Apr  9 2013 14:06:00, GUI svn.r4458)
;
_cell_angle_alpha 90.00
_cell_angle_beta 94.223(4)
_cell_angle_gamma 90.00
_cell_formula_units_Z 2
_cell_length_a 6.8748(3)
_cell_length_b 10.7986(4)
_cell_length_c 18.2305(7)
_cell_measurement_reflns_used 2130
_cell_measurement_temperature 120(2)
_cell_measurement_theta_max 29.0120
_cell_measurement_theta_min 3.7630
_cell_volume 1349.73(9)
_computing_cell_refinement
;
CrysAlisPro, Agilent Technologies,
Version 1.171.36.24 (release 03-12-2012 CrysAlis171 .NET)
(compiled Dec  3 2012,18:21:49)
;
_computing_data_collection
;
CrysAlisPro, Agilent Technologies,
Version 1.171.36.24 (release 03-12-2012 CrysAlis171 .NET)
(compiled Dec  3 2012,18:21:49)
;
_computing_data_reduction
;
CrysAlisPro, Agilent Technologies,
Version 1.171.36.24 (release 03-12-2012 CrysAlis171 .NET)
(compiled Dec  3 2012,18:21:49)
;
_computing_molecular_graphics
;
O. V. Dolomanov, L. J. Bourhis, R. J. Gildea, J. A. K. Howard and H. Puschmann,
OLEX2: a complete structure solution, refinement and analysis program.
J. Appl. Cryst. (2009). 42, 339-341.
;
_computing_publication_material
;
O. V. Dolomanov, L. J. Bourhis, R. J. Gildea, J. A. K. Howard and H. Puschmann,
OLEX2: a complete structure solution, refinement and analysis program.
J. Appl. Cryst. (2009). 42, 339-341.
;
_computing_structure_refinement
;
SHELXL, G.M. Sheldrick, Acta Cryst.
(2008). A64, 112-122
;
_computing_structure_solution
;
SHELXS, G.M. Sheldrick, Acta Cryst.
(2008). A64, 112-122
;
_diffrn_ambient_temperature 120(2)
_diffrn_detector_area_resol_mean 15.9821
_diffrn_measured_fraction_theta_full 0.9880
_diffrn_measured_fraction_theta_max 0.8502
_diffrn_measurement_details
;
  1 omega   -5.00   23.00   1.0000    5.0000
omega____ theta____ kappa____ phi______ frames
    -      -17.4178  -99.0000    0.0000 28

  2 omega  -86.00    4.00   1.0000    5.0000
omega____ theta____ kappa____ phi______ frames
    -      -17.4178  -57.0000   60.0000 90

  3 omega  -85.00    3.00   1.0000    5.0000
omega____ theta____ kappa____ phi______ frames
    -      -17.4178  -57.0000  150.0000 88

  4 omega  -38.00   19.00   1.0000    5.0000
omega____ theta____ kappa____ phi______ frames
    -      -17.4178   57.0000 -180.0000 57
;
_diffrn_measurement_device_type 'Xcalibur, Eos'
_diffrn_measurement_method '\w scans'
_diffrn_orient_matrix_UB_11 -0.0058466000
_diffrn_orient_matrix_UB_12 -0.0059782000
_diffrn_orient_matrix_UB_13 0.0385242000
_diffrn_orient_matrix_UB_21 -0.1032445000
_diffrn_orient_matrix_UB_22 0.0024979000
_diffrn_orient_matrix_UB_23 -0.0049332000
_diffrn_orient_matrix_UB_31 -0.0034491000
_diffrn_orient_matrix_UB_32 -0.0653468000
_diffrn_orient_matrix_UB_33 -0.0037408000
_diffrn_radiation_monochromator graphite
_diffrn_radiation_type 'Mo K\a'
_diffrn_radiation_wavelength 0.7107
_diffrn_reflns_av_R_equivalents 0.0244
_diffrn_reflns_av_unetI/netI 0.0346
_diffrn_reflns_limit_h_max 9
_diffrn_reflns_limit_h_min -8
_diffrn_reflns_limit_k_max 14
_diffrn_reflns_limit_k_min -13
_diffrn_reflns_limit_l_max 24
_diffrn_reflns_limit_l_min -23
_diffrn_reflns_number 6885
_diffrn_reflns_theta_full 25.00
_diffrn_reflns_theta_max 29.17
_diffrn_reflns_theta_min 3.76
_diffrn_source 'Enhance (Mo) X-ray Source'
_exptl_absorpt_coefficient_mu 0.107
_exptl_absorpt_correction_T_max 1.00000
_exptl_absorpt_correction_T_min 0.98809
_exptl_absorpt_correction_type multi-scan
_exptl_absorpt_process_details
;
CrysAlisPro, Agilent Technologies,
Version 1.171.36.24 (release 03-12-2012 CrysAlis171 .NET)
(compiled Dec  3 2012,18:21:49)
Empirical absorption correction using spherical harmonics,
 implemented in SCALE3 ABSPACK scaling algorithm.
;
_exptl_crystal_colour colourless
_exptl_crystal_colour_primary colourless
_exptl_crystal_density_diffrn 1.468
_exptl_crystal_density_method 'not measured'
_exptl_crystal_description plate
_exptl_crystal_F_000 624
_exptl_crystal_size_max 0.44
_exptl_crystal_size_mid 0.4
_exptl_crystal_size_min 0.18
_refine_diff_density_max 0.277
_refine_diff_density_min -0.207
_refine_diff_density_rms 0.045
_refine_ls_extinction_method none
_refine_ls_goodness_of_fit_ref 1.020
_refine_ls_hydrogen_treatment mixed
_refine_ls_matrix_type full
_refine_ls_number_parameters 207
_refine_ls_number_reflns 3106
_refine_ls_number_restraints 2
_refine_ls_restrained_S_all 1.024
_refine_ls_R_factor_all 0.0511
_refine_ls_R_factor_gt 0.0395
_refine_ls_shift/su_max 0.000
_refine_ls_shift/su_mean 0.000
_refine_ls_structure_factor_coef Fsqd
_refine_ls_weighting_details 'calc w=1/[\s^2^(Fo^2^)+(0.0406P)^2^+0.4706P] where P=(Fo^2^+2Fc^2^)/3'
_refine_ls_weighting_scheme calc
_refine_ls_wR_factor_gt 0.0907
_refine_ls_wR_factor_ref 0.0976
_reflns_number_gt 2555
_reflns_number_total 3106
_reflns_threshold_expression >2sigma(I)
_cod_data_source_file cg4009174_si_002.cif
_cod_data_source_block P21-120
_cod_original_cell_volume 1349.73(10)
_cod_database_code 4508091

loop_
_space_group_symop_id
_space_group_symop_operation_xyz
1 'x, y, z'
2 '-x, y+1/2, -z+1/2'
3 '-x, -y, -z'
4 'x, -y-1/2, z-1/2'

loop_
_atom_site_label
_atom_site_type_symbol
_atom_site_fract_x
_atom_site_fract_y
_atom_site_fract_z
_atom_site_U_iso_or_equiv
_atom_site_adp_type
_atom_site_occupancy
_atom_site_symmetry_multiplicity
_atom_site_calc_flag
_atom_site_refinement_flags
O1 O 0.45265(15) 0.36116(9) 0.35849(5) 0.0236(2) Uani 1 1 d .
O4 O 0.29575(15) 0.74383(9) 0.40807(5) 0.0216(2) Uani 1 1 d D
O3 O 0.12810(15) 0.57130(9) 0.42930(6) 0.0253(2) Uani 1 1 d .
O2 O 0.54602(15) 0.55046(9) 0.32597(5) 0.0230(2) Uani 1 1 d D
C4 C 0.52049(19) 0.46236(12) 0.37401(7) 0.0162(3) Uani 1 1 d .
C3 C 0.58606(19) 0.50098(12) 0.45193(7) 0.0151(3) Uani 1 1 d .
H3 H 0.7246 0.5299 0.4556 0.018 Uiso 1 1 calc R
C1 C 0.2722(2) 0.63514(12) 0.43981(7) 0.0163(3) Uani 1 1 d .
C2 C 0.44886(19) 0.59624(11) 0.48886(7) 0.0149(3) Uani 1 1 d .
H2A H 0.5232 0.6693 0.5098 0.018 Uiso 1 1 calc R
N1 N 0.58604(16) 0.98644(11) 0.30500(6) 0.0191(3) Uani 1 1 d .
N2 N 1.10721(17) 0.75798(10) 0.77637(6) 0.0186(3) Uani 1 1 d .
C7 C 0.73837(18) 0.93348(12) 0.44773(7) 0.0163(3) Uani 1 1 d .
C8 C 0.65581(19) 1.04826(12) 0.42966(7) 0.0179(3) Uani 1 1 d .
H8 H 0.6504 1.1106 0.4662 0.021 Uiso 1 1 calc R
C5 C 0.6670(2) 0.87566(13) 0.32152(7) 0.0208(3) Uani 1 1 d .
H5 H 0.6710 0.8154 0.2837 0.025 Uiso 1 1 calc R
C14 C 1.1319(2) 0.67272(12) 0.72463(7) 0.0195(3) Uani 1 1 d .
H14 H 1.2057 0.6007 0.7380 0.023 Uiso 1 1 calc R
C6 C 0.7448(2) 0.84601(12) 0.39160(7) 0.0192(3) Uani 1 1 d .
H6 H 0.8019 0.7670 0.4013 0.023 Uiso 1 1 calc R
C12 C 0.95389(19) 0.79051(12) 0.63058(7) 0.0166(3) Uani 1 1 d .
C13 C 1.0551(2) 0.68427(12) 0.65256(7) 0.0194(3) Uani 1 1 d .
H13 H 1.0717 0.6195 0.6183 0.023 Uiso 1 1 calc R
C9 C 0.5818(2) 1.07129(12) 0.35837(7) 0.0187(3) Uani 1 1 d .
H9 H 0.5260 1.1501 0.3469 0.022 Uiso 1 1 calc R
C11 C 0.88131(19) 0.80597(13) 0.55330(7) 0.0175(3) Uani 1 1 d .
H11 H 0.8836 0.7358 0.5219 0.021 Uiso 1 1 calc R
C16 C 0.9292(2) 0.87977(13) 0.68462(7) 0.0226(3) Uani 1 1 d .
H16 H 0.8599 0.9540 0.6725 0.027 Uiso 1 1 calc R
C10 C 0.81234(19) 0.91212(13) 0.52427(7) 0.0177(3) Uani 1 1 d .
H10 H 0.8110 0.9811 0.5566 0.021 Uiso 1 1 calc R
C15 C 1.0060(2) 0.85948(13) 0.75578(8) 0.0242(3) Uani 1 1 d .
H15 H 0.9860 0.9207 0.7919 0.029 Uiso 1 1 calc R
H4 H 0.217(3) 0.7448(19) 0.3665(10) 0.056(6) Uiso 1 1 d D
H2 H 0.495(3) 0.525(2) 0.2791(10) 0.076(8) Uiso 1 1 d D

loop_
_atom_site_aniso_label
_atom_site_aniso_U_11
_atom_site_aniso_U_22
_atom_site_aniso_U_33
_atom_site_aniso_U_23
_atom_site_aniso_U_13
_atom_site_aniso_U_12
O1 0.0336(6) 0.0211(5) 0.0154(5) -0.0031(4) -0.0025(4) -0.0047(4)
O4 0.0293(6) 0.0182(5) 0.0162(5) 0.0017(4) -0.0067(4) -0.0010(4)
O3 0.0227(5) 0.0293(5) 0.0228(5) 0.0048(4) -0.0065(4) -0.0060(4)
O2 0.0373(6) 0.0203(5) 0.0110(4) 0.0005(4) -0.0018(4) -0.0032(4)
C4 0.0171(6) 0.0187(6) 0.0128(6) -0.0002(5) 0.0005(5) 0.0027(5)
C3 0.0176(6) 0.0158(6) 0.0115(6) -0.0005(5) -0.0011(5) -0.0007(5)
C1 0.0219(7) 0.0164(6) 0.0105(6) -0.0019(5) 0.0003(5) 0.0018(5)
C2 0.0190(6) 0.0137(6) 0.0115(6) -0.0012(5) -0.0018(5) -0.0009(5)
N1 0.0216(6) 0.0217(6) 0.0134(5) 0.0009(4) -0.0017(4) -0.0014(5)
N2 0.0207(6) 0.0201(6) 0.0145(5) 0.0007(4) -0.0018(4) -0.0018(5)
C7 0.0137(6) 0.0214(6) 0.0137(6) -0.0013(5) 0.0014(5) -0.0034(5)
C8 0.0187(7) 0.0190(6) 0.0160(6) -0.0030(5) 0.0011(5) -0.0025(5)
C5 0.0262(8) 0.0218(7) 0.0142(6) -0.0039(5) -0.0004(5) 0.0002(6)
C14 0.0227(7) 0.0169(6) 0.0187(7) 0.0024(5) -0.0005(5) -0.0002(6)
C6 0.0225(7) 0.0182(6) 0.0167(6) 0.0000(5) -0.0011(5) 0.0017(6)
C12 0.0146(6) 0.0199(6) 0.0149(6) -0.0009(5) -0.0004(5) -0.0036(5)
C13 0.0237(7) 0.0177(6) 0.0168(6) -0.0024(5) 0.0010(5) -0.0030(6)
C9 0.0197(7) 0.0180(6) 0.0183(6) 0.0001(5) 0.0001(5) -0.0003(5)
C11 0.0168(7) 0.0217(6) 0.0137(6) -0.0030(5) -0.0007(5) -0.0016(5)
C16 0.0272(8) 0.0220(7) 0.0177(7) -0.0019(5) -0.0042(5) 0.0064(6)
C10 0.0175(7) 0.0221(6) 0.0133(6) -0.0027(5) -0.0004(5) -0.0028(6)
C15 0.0306(8) 0.0250(7) 0.0162(6) -0.0045(6) -0.0029(5) 0.0042(6)

loop_
_atom_type_symbol
_atom_type_description
_atom_type_scat_dispersion_real
_atom_type_scat_dispersion_imag
_atom_type_scat_source
C C 0.0033 0.0016 'International Tables Vol C Tables 4.2.6.8 and 6.1.1.4'
H H 0.0000 0.0000 'International Tables Vol C Tables 4.2.6.8 and 6.1.1.4'
N N 0.0061 0.0033 'International Tables Vol C Tables 4.2.6.8 and 6.1.1.4'
O O 0.0106 0.0060 'International Tables Vol C Tables 4.2.6.8 and 6.1.1.4'

loop_
_geom_angle_atom_site_label_1
_geom_angle_atom_site_label_2
_geom_angle_atom_site_label_3
_geom_angle
_geom_angle_site_symmetry_1
_geom_angle_site_symmetry_3
C1 O4 H4 107.1(13) . .
C4 O2 H2 109.6(15) . .
O1 C4 O2 124.39(12) . .
O1 C4 C3 123.27(12) . .
O2 C4 C3 112.34(11) . .
C4 C3 H3 111.3 . .
C4 C3 C2 115.64(10) . .
C4 C3 C2 114.76(10) . 3_666
C2 C3 H3 111.3 3_666 .
C2 C3 H3 111.3 . .
C2 C3 C2 90.94(9) 3_666 .
O4 C1 C2 112.70(11) . .
O3 C1 O4 124.10(12) . .
O3 C1 C2 123.17(12) . .
C3 C2 C3 89.06(9) 3_666 .
C3 C2 H2A 111.8 . .
C3 C2 H2A 111.8 3_666 .
C1 C2 C3 114.03(10) . .
C1 C2 C3 116.39(11) . 3_666
C1 C2 H2A 111.8 . .
C9 N1 C5 118.51(11) . .
C15 N2 C14 117.16(11) . .
C8 C7 C6 117.61(12) . .
C8 C7 C10 118.13(12) . .
C6 C7 C10 124.27(12) . .
C7 C8 H8 120.1 . .
C9 C8 C7 119.85(12) . .
C9 C8 H8 120.1 . .
N1 C5 H5 118.7 . .
N1 C5 C6 122.51(12) . .
C6 C5 H5 118.7 . .
N2 C14 H14 118.4 . .
N2 C14 C13 123.20(13) . .
C13 C14 H14 118.4 . .
C7 C6 H6 120.4 . .
C5 C6 C7 119.25(12) . .
C5 C6 H6 120.4 . .
C13 C12 C11 119.95(12) . .
C13 C12 C16 116.85(12) . .
C16 C12 C11 123.19(12) . .
C14 C13 C12 119.81(12) . .
C14 C13 H13 120.1 . .
C12 C13 H13 120.1 . .
N1 C9 C8 122.26(12) . .
N1 C9 H9 118.9 . .
C8 C9 H9 118.9 . .
C12 C11 H11 117.9 . .
C10 C11 C12 124.29(12) . .
C10 C11 H11 117.9 . .
C12 C16 H16 120.2 . .
C15 C16 C12 119.64(13) . .
C15 C16 H16 120.2 . .
C7 C10 H10 116.6 . .
C11 C10 C7 126.87(12) . .
C11 C10 H10 116.6 . .
N2 C15 C16 123.28(13) . .
N2 C15 H15 118.4 . .
C16 C15 H15 118.4 . .

loop_
_geom_bond_atom_site_label_1
_geom_bond_atom_site_label_2
_geom_bond_distance
_geom_bond_site_symmetry_2
O1 C4 1.2134(16) .
O4 C1 1.3237(16) .
O4 H4 0.898(15) .
O3 C1 1.2107(16) .
O2 C4 1.3136(16) .
O2 H2 0.940(16) .
C4 C3 1.5168(17) .
C3 H3 1.0000 .
C3 C2 1.5372(17) 3_666
C3 C2 1.5794(18) .
C1 C2 1.5135(17) .
C2 C3 1.5372(17) 3_666
C2 H2A 1.0000 .
N1 C5 1.3441(18) .
N1 C9 1.3384(17) .
N2 C14 1.3379(18) .
N2 C15 1.3370(18) .
C7 C8 1.3926(18) .
C7 C6 1.3957(18) .
C7 C10 1.4678(17) .
C8 H8 0.9500 .
C8 C9 1.3829(18) .
C5 H5 0.9500 .
C5 C6 1.3859(18) .
C14 H14 0.9500 .
C14 C13 1.3850(18) .
C6 H6 0.9500 .
C12 C13 1.3856(19) .
C12 C11 1.4692(17) .
C12 C16 1.3975(19) .
C13 H13 0.9500 .
C9 H9 0.9500 .
C11 H11 0.9500 .
C11 C10 1.3348(19) .
C16 H16 0.9500 .
C16 C15 1.3816(18) .
C10 H10 0.9500 .
C15 H15 0.9500 .

loop_
_geom_torsion_atom_site_label_1
_geom_torsion_atom_site_label_2
_geom_torsion_atom_site_label_3
_geom_torsion_atom_site_label_4
_geom_torsion
_geom_torsion_site_symmetry_1
_geom_torsion_site_symmetry_4
O1 C4 C3 C2 -2.79(19) . 3_666
O1 C4 C3 C2 -106.75(15) . .
O4 C1 C2 C3 158.96(11) . 3_666
O4 C1 C2 C3 -99.42(13) . .
O3 C1 C2 C3 -23.21(18) . 3_666
O3 C1 C2 C3 78.41(16) . .
O2 C4 C3 C2 73.37(15) . .
O2 C4 C3 C2 177.33(11) . 3_666
C4 C3 C2 C3 118.20(13) . 3_666
C4 C3 C2 C1 -0.45(16) . .
C2 C3 C2 C3 0.0 3_666 3_666
C2 C3 C2 C1 -118.65(13) 3_666 .
N1 C5 C6 C7 0.5(2) . .
N2 C14 C13 C12 2.8(2) . .
C7 C8 C9 N1 0.0(2) . .
C8 C7 C6 C5 -1.1(2) . .
C8 C7 C10 C11 174.17(13) . .
C5 N1 C9 C8 -0.7(2) . .
C14 N2 C15 C16 -0.6(2) . .
C6 C7 C8 C9 0.85(19) . .
C6 C7 C10 C11 -5.7(2) . .
C12 C11 C10 C7 179.87(12) . .
C12 C16 C15 N2 0.9(2) . .
C13 C12 C11 C10 -168.13(13) . .
C13 C12 C16 C15 0.5(2) . .
C9 N1 C5 C6 0.4(2) . .
C11 C12 C13 C14 176.72(12) . .
C11 C12 C16 C15 -178.41(13) . .
C16 C12 C13 C14 -2.3(2) . .
C16 C12 C11 C10 10.8(2) . .
C10 C7 C8 C9 -179.02(12) . .
C10 C7 C6 C5 178.76(13) . .
C15 N2 C14 C13 -1.3(2) . .
